data_4321467
loop_
_publ_author_name
'Pascal Froidevaux'
'Jack M. Harrowfield'
'Alexander N. Sobolev'

_publ_section_title
;
 Calixarenes as Scaffolds: Introduction of Tridentate Rare Earth Metal
 Binding Units into Calix[4]arene
;
_journal_name_full 'Inorganic Chemistry'
_journal_page_first 4678
_journal_page_last 4687
_journal_paper_doi 10.1021/ic000353z
_journal_volume 39
_journal_year 2000
_chemical_formula_moiety 'C70 H86 N2 O14, H2O'
_chemical_formula_sum 'C70 H88 N2 O15'
_chemical_formula_weight 1197.42
_chemical_name_common '1,3-dialkyl derivative of p-t-Butylcalix[4]arene, 1,2-alternate conformation'
_chemical_name_systematic
;
 ?
;
_space_group_IT_number 14
_symmetry_cell_setting monoclinic
_symmetry_space_group_name_Hall '-P 2yn'
_symmetry_space_group_name_H-M 'P 1 21/n 1'
_atom_sites_solution_hydrogens geom
_atom_sites_solution_primary direct
_atom_sites_solution_secondary difmap
_audit_creation_method SHELXL-93
_cell_angle_alpha 90.0
_cell_angle_beta 108.57(3)
_cell_angle_gamma 90.0
_cell_formula_units_Z 2
_cell_length_a 14.190(3)
_cell_length_b 13.444(3)
_cell_length_c 18.258(4)
_cell_measurement_reflns_used 12
_cell_measurement_temperature 293(2)
_cell_measurement_theta_max 15.0
_cell_measurement_theta_min 11.1
_cell_volume 3301.7(14)
_computing_cell_refinement 'Siemens P3/P4-PC software, rev. 4.27, 1991'
_computing_data_collection 'Siemens P3/P4-PC software, rev. 4.27, 1991'
_computing_data_reduction 'PROFIT (Streltsov & Zavodnik, 1989)'
_computing_molecular_graphics 'SHELXTL (Sheldrick, 1983)'
_computing_publication_material 'SHELXTL (Sheldrick, 1983)'
_computing_structure_refinement 'SHELXL-93 (Sheldrick, 1993)'
_computing_structure_solution 'SHELXS-86 (Sheldrick, 1990)'
_diffrn_ambient_temperature 293(2)
_diffrn_measurement_device 'Siemens P3/P4'
_diffrn_measurement_method '\w-2\q scan'
_diffrn_radiation_monochromator graphite
_diffrn_radiation_source 'fine-focus sealed tube'
_diffrn_radiation_type MoK\a
_diffrn_radiation_wavelength 0.71073
_diffrn_reflns_av_R_equivalents 0.0519
_diffrn_reflns_av_sigmaI/netI 0.0582
_diffrn_reflns_limit_h_max 15
_diffrn_reflns_limit_h_min -15
_diffrn_reflns_limit_k_max 14
_diffrn_reflns_limit_k_min 0
_diffrn_reflns_limit_l_max 19
_diffrn_reflns_limit_l_min -19
_diffrn_reflns_number 8397
_diffrn_reflns_theta_max 22.57
_diffrn_reflns_theta_min 1.59
_diffrn_standards_decay_% 3
_diffrn_standards_interval_count 100
_diffrn_standards_number 3
_exptl_absorpt_coefficient_mu 0.084
_exptl_absorpt_correction_type none
_exptl_crystal_colour Colourless
_exptl_crystal_density_diffrn 1.204
_exptl_crystal_description Rhombic
_exptl_crystal_F_000 1284
_exptl_crystal_size_max 0.50
_exptl_crystal_size_mid 0.50
_exptl_crystal_size_min 0.27
_refine_diff_density_max 0.362
_refine_diff_density_min -0.295
_refine_diff_density_rms 0.052
_refine_ls_extinction_coef 0.0027(8)
_refine_ls_extinction_expression Fc^*^=kFc[1+0.001xFc^2^l^3^/sin(2q)]^-1/4^
_refine_ls_extinction_method SHELXL
_refine_ls_goodness_of_fit_all 1.247
_refine_ls_goodness_of_fit_obs 1.322
_refine_ls_hydrogen_treatment constr
_refine_ls_matrix_type full
_refine_ls_number_parameters 408
_refine_ls_number_reflns 4323
_refine_ls_number_restraints 30
_refine_ls_restrained_S_all 1.290
_refine_ls_restrained_S_obs 1.315
_refine_ls_R_factor_all 0.1238
_refine_ls_R_factor_obs 0.0811
_refine_ls_shift/esd_max 0.008
_refine_ls_shift/esd_mean 0.000
_refine_ls_structure_factor_coef Fsqd
_refine_ls_weighting_details 'w=1/[s^2^(Fo^2^)+( 0.0740P)^2^+3.0440P] where P=(Fo^2^+2Fc^2^)/3'
_refine_ls_weighting_scheme calc
_refine_ls_wR_factor_all 0.2389
_refine_ls_wR_factor_obs 0.1953
_reflns_number_observed 2892
_reflns_number_total 4352
_reflns_observed_criterion >2sigma(I)
_cod_data_source_file ic000353z_2.cif
_cod_data_source_block L2A
_cod_depositor_comments
;
The following automatic conversions were performed:

'_refine_ls_weighting_scheme' value 'calc w=1/[s^2^(Fo^2^)+(
0.0740P)^2^+3.0440P] where P=(Fo^2^+2Fc^2^)/3' was changed to 'calc'.
New tag '_refine_ls_weighting_details' was created. The value of the
new tag was set to 'w=1/[s^2^(Fo^2^)+( 0.0740P)^2^+3.0440P] where
P=(Fo^2^+2Fc^2^)/3'.

Automatic conversion script
Id: cif_fix_values 3143 2015-03-26 13:38:13Z robertas 
;
_cod_original_cell_volume 3301.7(12)
_cod_database_code 4321467

loop_
_symmetry_equiv_pos_as_xyz
'x, y, z'
'-x+1/2, y+1/2, -z+1/2'
'-x, -y, -z'
'x-1/2, -y-1/2, z-1/2'

loop_
_atom_site_aniso_label
_atom_site_aniso_U_11
_atom_site_aniso_U_22
_atom_site_aniso_U_33
_atom_site_aniso_U_23
_atom_site_aniso_U_13
_atom_site_aniso_U_12
O11 0.052(2) 0.069(2) 0.031(2) -0.003(2) 0.0102(14) -0.005(2)
C11 0.046(3) 0.053(3) 0.029(2) -0.001(2) 0.007(2) -0.001(2)
C12 0.049(3) 0.048(3) 0.035(3) -0.002(2) 0.005(2) 0.002(2)
C13 0.044(3) 0.056(3) 0.040(3) -0.005(2) 0.010(2) 0.002(2)
C14 0.044(3) 0.049(3) 0.031(2) -0.003(2) 0.005(2) 0.000(2)
C15 0.044(3) 0.056(3) 0.034(3) -0.003(2) 0.001(2) -0.001(2)
C16 0.042(3) 0.055(3) 0.038(3) -0.006(2) 0.008(2) -0.004(2)
C17 0.058(3) 0.062(3) 0.032(2) -0.006(2) 0.011(2) -0.001(3)
C171 0.067(3) 0.100(5) 0.032(3) -0.008(3) 0.003(2) 0.002(3)
C172 0.089(4) 0.091(5) 0.051(3) -0.019(3) 0.018(3) 0.014(3)
C173 0.082(4) 0.133(6) 0.048(3) 0.007(4) 0.016(3) -0.025(4)
C1 0.048(3) 0.062(3) 0.035(3) -0.002(2) 0.001(2) 0.010(2)
O21 0.063(2) 0.079(3) 0.043(2) -0.009(2) 0.025(2) -0.012(2)
C21 0.040(3) 0.065(3) 0.036(3) 0.001(2) 0.010(2) 0.005(2)
C22 0.033(2) 0.073(4) 0.038(3) 0.000(2) 0.007(2) 0.004(2)
C23 0.040(3) 0.084(4) 0.058(3) -0.004(3) 0.019(2) -0.002(3)
C24 0.043(3) 0.089(4) 0.053(3) -0.011(3) 0.019(2) 0.000(3)
C25 0.050(3) 0.087(4) 0.043(3) -0.016(3) 0.011(2) 0.006(3)
C26 0.035(3) 0.062(3) 0.035(2) -0.002(2) 0.001(2) 0.007(2)
C27 0.065(4) 0.122(6) 0.064(4) -0.019(4) 0.028(3) -0.010(4)
C2 0.043(3) 0.071(4) 0.045(3) -0.009(3) 0.010(2) -0.003(2)
N31 0.067(3) 0.090(4) 0.043(2) 0.002(2) 0.013(2) -0.010(3)
C32 0.059(3) 0.053(3) 0.045(3) -0.002(2) 0.014(3) -0.002(2)
C33 0.060(3) 0.059(3) 0.044(3) 0.002(2) 0.017(2) 0.002(3)
C34 0.058(3) 0.065(3) 0.033(3) 0.002(2) 0.012(2) -0.005(3)
C35 0.067(3) 0.087(4) 0.036(3) 0.003(3) 0.013(3) -0.018(3)
C36 0.077(4) 0.087(4) 0.041(3) -0.001(3) 0.019(3) -0.020(3)
O37 0.050(2) 0.096(3) 0.035(2) -0.006(2) 0.0117(15) -0.006(2)
C38 0.056(3) 0.093(4) 0.036(3) -0.007(3) 0.014(2) -0.011(3)
C39 0.061(3) 0.073(4) 0.045(3) -0.006(3) 0.012(2) -0.012(3)
C40 0.061(3) 0.062(4) 0.052(3) 0.000(3) 0.002(3) 0.005(3)
O41 0.050(2) 0.091(3) 0.064(2) -0.007(2) 0.007(2) -0.007(2)
C42 0.050(3) 0.108(5) 0.096(5) -0.010(4) 0.007(3) -0.010(4)
C43 0.088(5) 0.143(7) 0.123(7) -0.016(6) 0.027(5) -0.034(5)
O44 0.079(3) 0.121(4) 0.051(2) 0.006(2) -0.008(2) -0.008(3)
C45 0.086(5) 0.153(7) 0.040(4) -0.012(4) 0.027(3) -0.038(5)
O46 0.088(3) 0.157(5) 0.052(2) -0.011(3) 0.035(2) -0.030(3)
C47 0.085(5) 0.199(9) 0.072(4) -0.023(5) 0.045(4) -0.040(6)
C48 0.160(10) 0.275(15) 0.174(10) 0.044(10) 0.106(9) 0.000(10)
O49 0.113(4) 0.314(9) 0.043(3) 0.003(4) 0.027(3) -0.041(5)

loop_
_atom_site_label
_atom_site_type_symbol
_atom_site_fract_x
_atom_site_fract_y
_atom_site_fract_z
_atom_site_U_iso_or_equiv
_atom_site_thermal_displace_type
_atom_site_occupancy
_atom_site_calc_flag
_atom_site_refinement_flags
_atom_site_disorder_group
O1W O 0.7153(13) 0.3204(13) 1.0823(9) 0.070(5) Uiso 0.25 d P .
O1W' O 0.7486(12) 0.3577(13) 1.0874(9) 0.064(4) Uiso 0.25 d P .
O11 O 0.4394(2) 0.3595(2) 0.5163(2) 0.0512(9) Uani 1 d . .
C11 C 0.4205(3) 0.3351(3) 0.4385(2) 0.0436(11) Uani 1 d . .
C12 C 0.4981(3) 0.2969(3) 0.4169(2) 0.0462(12) Uani 1 d . .
C13 C 0.4838(3) 0.2787(4) 0.3396(2) 0.0479(12) Uani 1 d . .
H13 H 0.5358(3) 0.2518(4) 0.3254(2) 0.067 Uiso 1 calc R .
C14 C 0.3938(3) 0.2993(3) 0.2820(2) 0.0430(11) Uani 1 d . .
C15 C 0.3183(3) 0.3375(3) 0.3068(2) 0.0473(12) Uani 1 d . .
H15 H 0.2576(3) 0.3519(3) 0.2699(2) 0.066 Uiso 1 calc R .
C16 C 0.3288(3) 0.3553(4) 0.3842(2) 0.0457(12) Uani 1 d . .
C17 C 0.3852(4) 0.2830(4) 0.1970(2) 0.0509(12) Uani 1 d . .
C171 C 0.2827(4) 0.3109(5) 0.1430(3) 0.069(2) Uani 1 d . .
H17A H 0.2702(11) 0.3800(8) 0.1497(15) 0.097 Uiso 1 calc R .
H17B H 0.2332(5) 0.2711(19) 0.1549(14) 0.097 Uiso 1 calc R .
H17C H 0.2798(9) 0.2993(25) 0.0905(3) 0.097 Uiso 1 calc R .
C172 C 0.4035(4) 0.1736(5) 0.1828(3) 0.078(2) Uani 1 d . .
H17D H 0.4701(10) 0.1558(9) 0.2129(17) 0.110 Uiso 1 calc R .
H17E H 0.3948(28) 0.1637(7) 0.1290(5) 0.110 Uiso 1 calc R .
H17F H 0.3572(18) 0.1328(5) 0.1977(20) 0.110 Uiso 1 calc R .
C173 C 0.4628(5) 0.3475(6) 0.1778(3) 0.089(2) Uani 1 d . .
H17G H 0.5282(5) 0.3247(20) 0.2067(19) 0.124 Uiso 1 calc R .
H17H H 0.4550(20) 0.4154(7) 0.1910(22) 0.124 Uiso 1 calc R .
H17I H 0.4539(21) 0.3429(25) 0.1235(5) 0.124 Uiso 1 calc R .
C1 C 0.6013(3) 0.2806(4) 0.4750(3) 0.0512(13) Uani 1 d . .
H1A H 0.5953(3) 0.2696(4) 0.5258(3) 0.072 Uiso 1 calc R .
H1B H 0.6306(3) 0.2215(4) 0.4607(3) 0.072 Uiso 1 calc R .
O21 O 0.6409(3) 0.4372(3) 0.5920(2) 0.0596(10) Uani 1 d . .
H21 H 0.5873(42) 0.3983(43) 0.5825(32) 0.083 Uiso 1 d . .
C21 C 0.6827(3) 0.4417(4) 0.5342(2) 0.0475(12) Uani 1 d . .
C22 C 0.7434(3) 0.5245(4) 0.5348(2) 0.0489(13) Uani 1 d . .
C23 C 0.7900(3) 0.5298(4) 0.4785(3) 0.0600(14) Uani 1 d . .
H23 H 0.8301(3) 0.5844(4) 0.4784(3) 0.084 Uiso 1 calc R .
C24 C 0.7793(4) 0.4563(5) 0.4216(3) 0.0607(15) Uani 1 d . .
C25 C 0.7180(4) 0.3780(4) 0.4238(3) 0.0608(15) Uani 1 d . .
H25 H 0.7088(4) 0.3284(4) 0.3867(3) 0.085 Uiso 1 calc R .
C26 C 0.6691(3) 0.3686(4) 0.4783(2) 0.0462(12) Uani 1 d . .
C27 C 0.8332(4) 0.4642(5) 0.3609(3) 0.082(2) Uani 1 d . .
C271 C 0.7656(13) 0.4345(14) 0.2820(9) 0.121(6) Uiso 0.50 d P 1
H27A H 0.7426(73) 0.3677(35) 0.2838(20) 0.170 Uiso 0.50 calc PR 1
H27B H 0.8015(30) 0.4382(90) 0.2455(17) 0.170 Uiso 0.50 calc PR 1
H27C H 0.7097(50) 0.4789(57) 0.2664(32) 0.170 Uiso 0.50 calc PR 1
C272 C 0.9220(12) 0.3941(14) 0.3888(10) 0.120(6) Uiso 0.50 d P 1
H27D H 0.8989(12) 0.3270(17) 0.3884(66) 0.168 Uiso 0.50 calc PR 1
H27E H 0.9613(50) 0.4120(56) 0.4404(26) 0.168 Uiso 0.50 calc PR 1
H27F H 0.9619(49) 0.3993(67) 0.3552(40) 0.168 Uiso 0.50 calc PR 1
C273 C 0.8671(15) 0.5662(15) 0.3525(11) 0.137(7) Uiso 0.50 d P 1
H27G H 0.9206(70) 0.5838(41) 0.3980(35) 0.192 Uiso 0.50 calc PR 1
H27H H 0.8130(31) 0.6118(19) 0.3456(79) 0.192 Uiso 0.50 calc PR 1
H27I H 0.8898(95) 0.5691(27) 0.3083(48) 0.192 Uiso 0.50 calc PR 1
C274 C 0.8071(10) 0.3767(11) 0.3026(8) 0.086(4) Uiso 0.50 d P 2
H27M H 0.8394(53) 0.3864(36) 0.2642(30) 0.120 Uiso 0.50 calc PR 2
H27N H 0.7364(11) 0.3743(41) 0.2780(38) 0.120 Uiso 0.50 calc PR 2
H27O H 0.8293(60) 0.3154(13) 0.3294(11) 0.120 Uiso 0.50 calc PR 2
C275 C 0.9460(10) 0.4663(12) 0.3996(8) 0.094(4) Uiso 0.50 d P 2
H27J H 0.9783(10) 0.4647(72) 0.3607(8) 0.132 Uiso 0.50 calc PR 2
H27K H 0.9661(13) 0.4095(40) 0.4327(43) 0.132 Uiso 0.50 calc PR 2
H27L H 0.9644(12) 0.5260(36) 0.4296(46) 0.132 Uiso 0.50 calc PR 2
C276 C 0.8069(12) 0.5648(11) 0.3153(8) 0.093(4) Uiso 0.50 d P 2
H27P H 0.8406(56) 0.5681(32) 0.2774(37) 0.130 Uiso 0.50 calc PR 2
H27Q H 0.8275(63) 0.6194(11) 0.3507(11) 0.130 Uiso 0.50 calc PR 2
H27R H 0.7364(14) 0.5683(34) 0.2900(45) 0.130 Uiso 0.50 calc PR 2
C2 C 0.7605(3) 0.6040(4) 0.5965(3) 0.0543(13) Uani 1 d . .
H2A H 0.8067(3) 0.5774(4) 0.6437(3) 0.076 Uiso 1 calc R .
H2B H 0.7933(3) 0.6596(4) 0.5809(3) 0.076 Uiso 1 calc R .
N31 N 0.6476(3) 0.3936(4) 0.9087(2) 0.0676(13) Uani 1 d . .
C32 C 0.7003(4) 0.3979(4) 0.8595(3) 0.0528(13) Uani 1 d . .
C33 C 0.6606(4) 0.3790(4) 0.7812(3) 0.0543(13) Uani 1 d . .
H33 H 0.7002(4) 0.3830(4) 0.7494(3) 0.076 Uiso 1 calc R .
C34 C 0.5615(4) 0.3540(4) 0.7511(3) 0.0529(13) Uani 1 d . .
C35 C 0.5048(4) 0.3535(4) 0.8002(3) 0.064(2) Uani 1 d . .
H35 H 0.4370(4) 0.3400(4) 0.7816(3) 0.090 Uiso 1 calc R .
C36 C 0.5511(4) 0.3734(4) 0.8778(3) 0.068(2) Uani 1 d . .
O37 O 0.5274(2) 0.3303(3) 0.6752(2) 0.0608(10) Uani 1 d . .
C38 C 0.4221(4) 0.3220(4) 0.6391(3) 0.0616(15) Uani 1 d . .
H38A H 0.3907(4) 0.3861(4) 0.6388(3) 0.086 Uiso 1 calc R .
H38B H 0.3946(4) 0.2752(4) 0.6672(3) 0.086 Uiso 1 calc R .
C39 C 0.4035(4) 0.2863(4) 0.5577(3) 0.0607(14) Uani 1 d . .
H39A H 0.4375(4) 0.2237(4) 0.5581(3) 0.085 Uiso 1 calc R .
H39B H 0.3329(4) 0.2759(4) 0.5328(3) 0.085 Uiso 1 calc R .
C40 C 0.8070(4) 0.4273(4) 0.8979(3) 0.0623(14) Uani 1 d . .
O41 O 0.8503(2) 0.4572(3) 0.8468(2) 0.0710(11) Uani 1 d . .
C42 C 0.9521(4) 0.4933(5) 0.8788(4) 0.088(2) Uani 1 d . .
H42A H 0.9972(4) 0.4373(5) 0.8942(4) 0.123 Uiso 1 calc R .
H42B H 0.9583(4) 0.5334(5) 0.9243(4) 0.123 Uiso 1 calc R .
C43 C 0.9782(5) 0.5528(7) 0.8210(5) 0.119(3) Uani 1 d . .
H43A H 1.0464(13) 0.5734(36) 0.8414(13) 0.167 Uiso 1 calc R .
H43B H 0.9362(29) 0.6105(22) 0.8084(24) 0.167 Uiso 1 calc R .
H43C H 0.9693(40) 0.5137(15) 0.7753(13) 0.167 Uiso 1 calc R .
O44 O 0.8465(3) 0.4283(3) 0.9660(2) 0.0904(14) Uani 1 d . .
C45 C 0.4924(5) 0.3742(6) 0.9338(3) 0.092(2) Uani 1 d U .
O46 O 0.3968(3) 0.3887(4) 0.8978(2) 0.0957(15) Uani 1 d U .
C47 C 0.3351(6) 0.3920(7) 0.9476(4) 0.114(3) Uani 1 d U .
H47A H 0.3296(6) 0.3264(7) 0.9679(4) 0.160 Uiso 1 calc R .
H47B H 0.3633(6) 0.4369(7) 0.9906(4) 0.160 Uiso 1 calc R .
C48 C 0.2396(8) 0.4267(10) 0.9005(6) 0.190(5) Uani 1 d U .
H48A H 0.1939(20) 0.4243(68) 0.9296(19) 0.267 Uiso 1 calc R .
H48B H 0.2156(31) 0.3851(41) 0.8557(28) 0.267 Uiso 1 calc R .
H48C H 0.2453(16) 0.4940(24) 0.8847(44) 0.267 Uiso 1 calc R .
O49 O 0.5282(4) 0.3654(6) 1.0013(3) 0.156(3) Uani 1 d U .

loop_
_atom_type_symbol
_atom_type_description
_atom_type_scat_dispersion_real
_atom_type_scat_dispersion_imag
_atom_type_scat_source
C C 0.0033 0.0016 'International Tables Vol C Tables 4.2.6.8 and 6.1.1.4'
H H 0.0000 0.0000 'International Tables Vol C Tables 4.2.6.8 and 6.1.1.4'
N N 0.0061 0.0033 'International Tables Vol C Tables 4.2.6.8 and 6.1.1.4'
O O 0.0106 0.0060 'International Tables Vol C Tables 4.2.6.8 and 6.1.1.4'

loop_
_geom_angle_atom_site_label_1
_geom_angle_atom_site_label_2
_geom_angle_atom_site_label_3
_geom_angle
_geom_angle_site_symmetry_1
_geom_angle_site_symmetry_3
_geom_angle_publ_flag
C11 O11 C39 113.0(3) . . ?
C12 C11 C16 121.3(4) . . ?
C12 C11 O11 117.7(4) . . ?
C16 C11 O11 120.9(4) . . ?
C13 C12 C11 119.1(4) . . ?
C13 C12 C1 118.7(4) . . ?
C11 C12 C1 122.1(4) . . ?
C12 C13 C14 122.3(4) . . ?
C15 C14 C13 116.3(4) . . ?
C15 C14 C17 124.2(4) . . ?
C13 C14 C17 119.4(4) . . ?
C14 C15 C16 123.4(4) . . ?
C11 C16 C15 117.7(4) . . ?
C11 C16 C2 124.4(4) . 3_666 ?
C15 C16 C2 118.0(4) . 3_666 ?
C171 C17 C172 107.8(4) . . ?
C171 C17 C173 108.8(4) . . ?
C172 C17 C173 109.5(5) . . ?
C171 C17 C14 111.8(4) . . ?
C172 C17 C14 110.2(4) . . ?
C173 C17 C14 108.7(4) . . ?
C26 C1 C12 111.9(4) . . ?
O21 C21 C26 123.0(4) . . ?
O21 C21 C22 116.3(4) . . ?
C26 C21 C22 120.6(4) . . ?
C23 C22 C21 118.0(5) . . ?
C23 C22 C2 120.8(5) . . ?
C21 C22 C2 121.2(4) . . ?
C22 C23 C24 123.1(5) . . ?
C25 C24 C23 115.9(5) . . ?
C25 C24 C27 122.6(5) . . ?
C23 C24 C27 121.5(5) . . ?
C24 C25 C26 123.8(5) . . ?
C21 C26 C25 118.6(5) . . ?
C21 C26 C1 121.4(4) . . ?
C25 C26 C1 119.9(4) . . ?
C274 C27 C275 108.5(9) . . ?
C274 C27 C276 109.0(8) . . ?
C275 C27 C276 105.5(9) . . ?
C273 C27 C24 113.1(9) . . ?
C274 C27 C24 112.2(7) . . ?
C275 C27 C24 110.8(7) . . ?
C276 C27 C24 110.6(7) . . ?
C273 C27 C271 106.0(11) . . ?
C24 C27 C271 111.1(8) . . ?
C273 C27 C272 110.2(11) . . ?
C24 C27 C272 105.3(8) . . ?
C271 C27 C272 111.3(11) . . ?
C16 C2 C22 118.5(4) 3_666 . ?
C36 N31 C32 116.3(4) . . ?
N31 C32 C33 123.6(5) . . ?
N31 C32 C40 113.2(4) . . ?
C33 C32 C40 123.2(5) . . ?
C32 C33 C34 119.1(5) . . ?
O37 C34 C33 117.0(4) . . ?
O37 C34 C35 124.8(4) . . ?
C33 C34 C35 118.2(4) . . ?
C34 C35 C36 118.6(5) . . ?
N31 C36 C35 124.1(5) . . ?
N31 C36 C45 115.2(5) . . ?
C35 C36 C45 120.7(5) . . ?
C34 O37 C38 118.1(4) . . ?
O37 C38 C39 108.0(4) . . ?
O11 C39 C38 108.9(4) . . ?
O44 C40 O41 124.1(5) . . ?
O44 C40 C32 124.0(6) . . ?
O41 C40 C32 111.9(4) . . ?
C40 O41 C42 116.0(4) . . ?
O41 C42 C43 109.8(5) . . ?
O49 C45 O46 124.5(6) . . ?
O49 C45 C36 124.1(7) . . ?
O46 C45 C36 111.4(5) . . ?
C45 O46 C47 115.0(5) . . ?
C48 C47 O46 106.2(6) . . ?

loop_
_geom_bond_atom_site_label_1
_geom_bond_atom_site_label_2
_geom_bond_distance
_geom_bond_site_symmetry_2
_geom_bond_publ_flag
O1W O1W' 0.68(2) . ?
O11 C11 1.397(5) . ?
O11 C39 1.430(6) . ?
C11 C12 1.382(6) . ?
C11 C16 1.389(6) . ?
C12 C13 1.382(6) . ?
C12 C1 1.525(6) . ?
C13 C14 1.399(6) . ?
C14 C15 1.388(6) . ?
C14 C17 1.534(6) . ?
C15 C16 1.392(6) . ?
C16 C2 1.522(6) 3_666 ?
C17 C171 1.522(7) . ?
C17 C172 1.530(7) . ?
C17 C173 1.527(7) . ?
C1 C26 1.514(7) . ?
O21 C21 1.368(5) . ?
C21 C26 1.385(6) . ?
C21 C22 1.405(7) . ?
C22 C23 1.390(6) . ?
C22 C2 1.516(6) . ?
C23 C24 1.405(7) . ?
C24 C25 1.374(7) . ?
C24 C27 1.539(7) . ?
C25 C26 1.387(6) . ?
C27 C273 1.48(2) . ?
C27 C274 1.550(14) . ?
C27 C275 1.530(14) . ?
C27 C276 1.57(2) . ?
C27 C271 1.51(2) . ?
C27 C272 1.53(2) . ?
C2 C16 1.522(6) 3_666 ?
N31 C36 1.332(7) . ?
N31 C32 1.341(6) . ?
C32 C33 1.383(6) . ?
C32 C40 1.504(7) . ?
C33 C34 1.379(7) . ?
C34 O37 1.352(5) . ?
C34 C35 1.382(7) . ?
C35 C36 1.385(7) . ?
C36 C45 1.510(8) . ?
O37 C38 1.432(6) . ?
C38 C39 1.502(6) . ?
C40 O44 1.190(6) . ?
C40 O41 1.332(6) . ?
O41 C42 1.458(6) . ?
C42 C43 1.464(9) . ?
C45 O49 1.180(7) . ?
C45 O46 1.320(7) . ?
O46 C47 1.450(7) . ?
C47 C48 1.432(11) . ?
